data_7705140
loop_
_publ_author_name
'Johnson, Alice'
'Marzo, Isabel'
'Gimeno, M Concepci\'on'

_publ_section_title
;
 Heterobimetallic propargyl gold complexes with \p-bound copper or silver
 with enhanced anticancer activity.
;
_journal_issue 33
_journal_name_full 'Dalton transactions (Cambridge, England : 2003)'
_journal_page_first 11736
_journal_page_last 11742
_journal_paper_doi 10.1039/d0dt02113j
_journal_volume 49
_journal_year 2020
_chemical_formula_moiety 'C66 H56 Au2 Cu2 N6 P2, 4(C H2 Cl2), 2(H2 O), 2(N O3)'
_chemical_formula_sum 'C70 H68 Au2 Cl8 Cu2 N8 O8 P2'
_chemical_formula_weight 2015.961
_space_group_crystal_system triclinic
_space_group_IT_number 2
_space_group_name_Hall '-P 1'
_space_group_name_H-M_alt 'P -1'
_symmetry_Int_Tables_number 2
_audit_creation_date 2020-07-10
_audit_creation_method
;
Olex2 1.3-dev
(compiled 2020.05.13 svn.r35546bd3 for OlexSys, GUI svn.r5830)
;
_audit_update_record
;
2020-07-29 deposited with the CCDC.	2020-08-10 downloaded from the CCDC.
;
_cell_angle_alpha 72.656(1)
_cell_angle_beta 76.336(1)
_cell_angle_gamma 83.163(1)
_cell_formula_units_Z 1
_cell_length_a 10.6521(6)
_cell_length_b 11.9337(7)
_cell_length_c 15.9069(9)
_cell_measurement_reflns_used 9932
_cell_measurement_temperature 100(2)
_cell_measurement_theta_max 26.44
_cell_measurement_theta_min 2.14
_cell_volume 1872.92(19)
_computing_cell_refinement SMART
_computing_data_collection SMART
_computing_data_reduction SMART
_computing_molecular_graphics 'Olex2 1.3-dev (Dolomanov et al., 2009)'
_computing_publication_material 'Olex2 1.3-dev (Dolomanov et al., 2009)'
_computing_structure_refinement 'olex2.refine 1.3-dev (Bourhis et al., 2015)'
_computing_structure_solution SHELXS
_diffrn_ambient_temperature 100.15
_diffrn_detector_area_resol_mean 8.26
_diffrn_measured_fraction_theta_full 0.9968
_diffrn_measured_fraction_theta_max 0.9005
_diffrn_measurement_device_type 'SMART APEX CCD'
_diffrn_measurement_method 'w rotations with narrow frames'
_diffrn_radiation_type 'Mo K\a'
_diffrn_radiation_wavelength 0.71073
_diffrn_reflns_av_R_equivalents 0.0206
_diffrn_reflns_av_unetI/netI 0.0245
_diffrn_reflns_Laue_measured_fraction_full 0.9968
_diffrn_reflns_Laue_measured_fraction_max 0.9005
_diffrn_reflns_limit_h_max 14
_diffrn_reflns_limit_h_min -14
_diffrn_reflns_limit_k_max 15
_diffrn_reflns_limit_k_min -15
_diffrn_reflns_limit_l_max 21
_diffrn_reflns_limit_l_min -21
_diffrn_reflns_number 22593
_diffrn_reflns_point_group_measured_fraction_full 0.9968
_diffrn_reflns_point_group_measured_fraction_max 0.9005
_diffrn_reflns_theta_full 25.2417
_diffrn_reflns_theta_max 28.68
_diffrn_reflns_theta_min 1.79
_exptl_absorpt_coefficient_mu 4.852
_exptl_absorpt_correction_T_max 0.4437
_exptl_absorpt_correction_T_min 0.329
_exptl_absorpt_correction_type multi-scan
_exptl_absorpt_process_details SADABS
_exptl_crystal_colour colorless
_exptl_crystal_density_diffrn 1.787
_exptl_crystal_description prism
_exptl_crystal_F_000 989.639
_exptl_crystal_size_max 0.3
_exptl_crystal_size_mid 0.24
_exptl_crystal_size_min 0.2
_refine_diff_density_max 2.2178
_refine_diff_density_min -0.7914
_refine_diff_density_rms 0.1087
_refine_ls_d_res_high 0.7406
_refine_ls_d_res_low 11.3754
_refine_ls_goodness_of_fit_ref 1.0513
_refine_ls_hydrogen_treatment mixed
_refine_ls_matrix_type full
_refine_ls_number_constraints 66
_refine_ls_number_parameters 538
_refine_ls_number_reflns 8705
_refine_ls_number_restraints 655
_refine_ls_restrained_S_all 1.0115
_refine_ls_R_factor_all 0.0255
_refine_ls_R_factor_gt 0.0224
_refine_ls_shift/su_max 0.0010
_refine_ls_shift/su_mean 0.0000
_refine_ls_structure_factor_coef Fsqd
_refine_ls_weighting_details 'w=1/[\s^2^(Fo^2^)+(0.0332P)^2^+0.9440P] where P=(Fo^2^+2Fc^2^)/3'
_refine_ls_weighting_scheme calc
_refine_ls_wR_factor_gt 0.0556
_refine_ls_wR_factor_ref 0.0572
_reflns_Friedel_coverage 0.0
_reflns_limit_h_max 14
_reflns_limit_h_min -13
_reflns_limit_k_max 15
_reflns_limit_k_min -14
_reflns_limit_l_max 21
_reflns_limit_l_min 0
_reflns_number_gt 8111
_reflns_number_total 8705
_reflns_threshold_expression I>=2u(I)
_cod_data_source_file d0dt02113j2.cif
_cod_data_source_block con291_0m
_cod_depositor_comments 'Adding full bibliography for 7705135--7705141.cif.'
_cod_database_code 7705140
_olex2_refinement_description
;
1. Fixed Uiso
 At 1.2 times of:
  All C(H) groups, All C(H,H) groups
 At 1.5 times of:
  All O(H,H) groups
2. Restrained distances
 N1_1-O1_1 = N1_1-O3_1
 1.25 with sigma of 0.02
 N1_1-O2_1
 1.24 with sigma of 0.02
 N1_2-O2_2
 1.24 with sigma of 0.02
 N1_2-O1_2 = N1_2-O3_2
 1.25 with sigma of 0.02
 O1_1-O2_1 \\sim O2_1-O3_1 \\sim O3_1-O1_1
 O1_2-O2_2 \\sim O2_2-O3_2 \\sim O3_2-O1_2
 with sigma of 0.04
 N1_1-O1_1 \\sim N1_1-O2_1 \\sim N1_1-O3_1
 N1_2-O1_2 \\sim N1_2-O2_2 \\sim N1_2-O3_2
 with sigma of 0.02
 H35b-Cl4 \\sim H35d-Cl4A
 with sigma of 0.04
 C35-Cl4 \\sim C35A-Cl4A
 with sigma of 0.02
 Cl3-Cl4 \\sim Cl3A-Cl4A
 with sigma of 0.04
 C35-H35b \\sim C35A-H35d
 with sigma of 0.02
 H35b-Cl3 \\sim H35d-Cl3A
 with sigma of 0.04
 C35-Cl3 \\sim C35A-Cl3A
 with sigma of 0.02
 H35a-Cl3 \\sim H35c-Cl3A
 with sigma of 0.04
 H35a-Cl4 \\sim H35c-Cl4A
 with sigma of 0.04
 C35-H35a \\sim C35A-H35c
 with sigma of 0.02
 H35a-H35b \\sim H35c-H35d
 with sigma of 0.04
3. Restrained planarity
 N1_1, O1_1, O2_1, O3_1
 N1_2, O1_2, O2_2, O3_2
 with sigma of 0.1
4. Uiso/Uaniso restraints and constraints
All non-hydrogen atoms have similar U: within 1A with sigma of 0.04 and sigma
for terminal atoms of 0.08 within 1A
5. Rigid body (RIGU) restrains
 N1_1, O1_1, O2_1, O3_1
 with sigma for 1-2 distances of 0.004 and sigma for 1-3 distances of 0.004
 N1_2, O1_2, O2_2, O3_2
 with sigma for 1-2 distances of 0.004 and sigma for 1-3 distances of 0.004
6. Others
 Sof(C35A)=Sof(H35c)=Sof(H35d)=Sof(Cl3A)=Sof(Cl4A)=1-FVAR(1)
 Sof(C35)=Sof(H35a)=Sof(H35b)=Sof(Cl3)=Sof(Cl4)=FVAR(1)
 Fixed Sof: O1B(0.8) H1Ba(0.8) H1Bb(0.8) O6(0.2) H6a(0.2) H6b(0.2) N1(0.8)
 O1(0.8) O2(0.8) O3(0.8) N1(0.2) O1(0.2) O2(0.2) O3(0.2)
7.a Free rotating group:
 O1B(H1Ba,H1Bb), O6(H6a,H6b)
7.b Secondary CH2 refined with riding coordinates:
 C3(H3a,H3b), C9(H9a,H9b), C10(H10a,H10b), C34(H34a,H34b), C35(H35a,H35b)
7.c Aromatic/amide H refined with riding coordinates:
 C4(H4), C5(H5), C6(H6), C7(H7), C12(H12), C13(H13), C14(H14), C17(H17),
 C18(H18), C19(H19), C20(H20), C21(H21), C23(H23), C24(H24), C25(H25), C26(H26),
  C27(H27), C29(H29), C30(H30), C31(H31), C32(H32), C33(H33)
;
_olex2_submission_special_instructions 'No special instructions were received'

loop_
_space_group_symop_id
_space_group_symop_operation_xyz
1 x,y,z
2 -x,-y,-z

loop_
_atom_site_label
_atom_site_type_symbol
_atom_site_fract_x
_atom_site_fract_y
_atom_site_fract_z
_atom_site_U_iso_or_equiv
_atom_site_adp_type
_atom_site_occupancy
_atom_site_refinement_flags_posn
_atom_site_refinement_flags_adp
_atom_site_disorder_group
Au1 Au 0.654544(8) 0.889505(8) 0.669648(6) 0.01923(4) Uani 1.000000 . . .
Cu1 Cu 0.81546(3) 1.07253(3) 0.462561(19) 0.01945(7) Uani 1.000000 . . .
P1 P 0.48974(6) 0.83216(6) 0.79044(4) 0.01963(12) Uani 1.000000 . . .
N1 N 0.6570(2) 1.17925(18) 0.49022(14) 0.0225(4) Uani 1.000000 . . .
N2 N 0.9040(2) 1.20423(18) 0.50553(14) 0.0207(4) Uani 1.000000 . . .
N3 N 0.9272(2) 1.15310(18) 0.34302(14) 0.0203(4) Uani 1.000000 . . .
C1 C 0.7959(2) 0.9172(2) 0.55898(17) 0.0216(5) Uani 1.000000 . . .
C2 C 0.8859(2) 0.9056(2) 0.49670(16) 0.0199(5) Uani 1.000000 . . .
C3 C 0.9942(2) 0.8499(2) 0.44319(17) 0.0225(5) Uani 1.000000 . . .
H3a H 1.0324(2) 0.9098(2) 0.38769(17) 0.0270(6) Uiso 1.000000 R . .
H3b H 0.9606(2) 0.7887(2) 0.42504(17) 0.0270(6) Uiso 1.000000 R . .
C4 C 0.5419(3) 1.1783(2) 0.46954(19) 0.0282(6) Uani 1.000000 . . .
H4 H 0.5318(3) 1.1225(2) 0.44002(19) 0.0338(7) Uiso 1.000000 R . .
C5 C 0.4376(3) 1.2537(3) 0.4887(2) 0.0340(6) Uani 1.000000 . . .
H5 H 0.3573(3) 1.2488(3) 0.4742(2) 0.0408(8) Uiso 1.000000 R . .
C6 C 0.4534(3) 1.3365(3) 0.5298(2) 0.0334(6) Uani 1.000000 . . .
H6 H 0.3839(3) 1.3904(3) 0.5435(2) 0.0401(8) Uiso 1.000000 R . .
C7 C 0.5714(3) 1.3402(2) 0.55072(18) 0.0277(6) Uani 1.000000 . . .
H7 H 0.5844(3) 1.3978(2) 0.57771(18) 0.0333(7) Uiso 1.000000 R . .
C8 C 0.6707(3) 1.2589(2) 0.53190(16) 0.0229(5) Uani 1.000000 . . .
C9 C 0.7942(2) 1.2496(2) 0.56423(18) 0.0248(5) Uani 1.000000 . . .
H9a H 0.7833(2) 1.1966(2) 0.62633(18) 0.0297(6) Uiso 1.000000 R . .
H9b H 0.8130(2) 1.3281(2) 0.56581(18) 0.0297(6) Uiso 1.000000 R . .
C10 C 0.9516(3) 1.2942(2) 0.42116(17) 0.0231(5) Uani 1.000000 . . .
H10a H 0.8834(3) 1.3576(2) 0.41071(17) 0.0278(6) Uiso 1.000000 R . .
H10b H 1.0276(3) 1.3292(2) 0.42737(17) 0.0278(6) Uiso 1.000000 R . .
C11 C 0.9896(2) 1.2460(2) 0.34070(16) 0.0208(5) Uani 1.000000 . . .
C12 C 1.0828(2) 1.2989(2) 0.26577(17) 0.0239(5) Uani 1.000000 . . .
H12 H 1.1245(2) 1.3653(2) 0.26520(17) 0.0287(6) Uiso 1.000000 R . .
C13 C 1.1137(2) 1.2540(2) 0.19260(17) 0.0259(5) Uani 1.000000 . . .
H13 H 1.1774(2) 1.2886(2) 0.14115(17) 0.0311(7) Uiso 1.000000 R . .
C14 C 1.0499(3) 1.1570(2) 0.19540(17) 0.0257(5) Uani 1.000000 . . .
H14 H 1.0700(3) 1.1239(2) 0.14606(17) 0.0309(6) Uiso 1.000000 R . .
C15 C 0.9574(3) 1.1098(2) 0.27085(17) 0.0238(5) Uani 1.000000 . . .
C16 C 0.5404(2) 0.7896(2) 0.89733(17) 0.0223(5) Uani 1.000000 . . .
C17 C 0.5495(3) 0.6736(2) 0.94910(18) 0.0254(5) Uani 1.000000 . . .
H17 H 0.5207(3) 0.6129(2) 0.93202(18) 0.0304(6) Uiso 1.000000 R . .
C18 C 0.6009(3) 0.6462(2) 1.02615(19) 0.0293(6) Uani 1.000000 . . .
H18 H 0.6065(3) 0.5668(2) 1.06151(19) 0.0351(7) Uiso 1.000000 R . .
C19 C 0.6438(3) 0.7333(3) 1.05151(18) 0.0276(6) Uani 1.000000 . . .
H19 H 0.6798(3) 0.7141(3) 1.10363(18) 0.0331(7) Uiso 1.000000 R . .
C20 C 0.6340(3) 0.8491(3) 1.0003(2) 0.0322(6) Uani 1.000000 . . .
H20 H 0.6624(3) 0.9095(3) 1.0179(2) 0.0387(7) Uiso 1.000000 R . .
C21 C 0.5830(3) 0.8775(2) 0.92375(19) 0.0298(6) Uani 1.000000 . . .
H21 H 0.5771(3) 0.9572(2) 0.88899(19) 0.0357(7) Uiso 1.000000 R . .
C22 C 0.3570(2) 0.9411(2) 0.80093(18) 0.0237(5) Uani 1.000000 . . .
C23 C 0.3508(3) 1.0395(2) 0.7285(2) 0.0268(5) Uani 1.000000 . . .
H23 H 0.4132(3) 1.0475(2) 0.6737(2) 0.0322(7) Uiso 1.000000 R . .
C24 C 0.2527(3) 1.1270(3) 0.7361(2) 0.0349(7) Uani 1.000000 . . .
H24 H 0.2479(3) 1.1942(3) 0.6864(2) 0.0419(8) Uiso 1.000000 R . .
C25 C 0.1627(3) 1.1156(3) 0.8159(2) 0.0379(7) Uani 1.000000 . . .
H25 H 0.0968(3) 1.1756(3) 0.8214(2) 0.0455(9) Uiso 1.000000 R . .
C26 C 0.1680(3) 1.0175(3) 0.8879(2) 0.0394(7) Uani 1.000000 . . .
H26 H 0.1050(3) 1.0098(3) 0.9423(2) 0.0473(9) Uiso 1.000000 R . .
C27 C 0.2650(3) 0.9296(3) 0.8813(2) 0.0309(6) Uani 1.000000 . . .
H27 H 0.2686(3) 0.8623(3) 0.9311(2) 0.0371(7) Uiso 1.000000 R . .
C28 C 0.4267(3) 0.7028(2) 0.78044(16) 0.0247(5) Uani 1.000000 . . .
C29 C 0.2959(3) 0.6836(3) 0.8007(2) 0.0367(7) Uani 1.000000 . . .
H29 H 0.2342(3) 0.7352(3) 0.8262(2) 0.0440(8) Uiso 1.000000 R . .
C30 C 0.2563(4) 0.5872(3) 0.7830(3) 0.0539(11) Uani 1.000000 . . .
H30 H 0.1666(4) 0.5745(3) 0.7956(3) 0.0647(13) Uiso 1.000000 R . .
C31 C 0.3431(5) 0.5112(3) 0.7480(2) 0.0531(11) Uani 1.000000 . . .
H31 H 0.3140(5) 0.4467(3) 0.7356(2) 0.0637(13) Uiso 1.000000 R . .
C32 C 0.4737(5) 0.5281(3) 0.7306(2) 0.0587(12) Uani 1.000000 . . .
H32 H 0.5349(5) 0.4737(3) 0.7081(2) 0.0704(14) Uiso 1.000000 R . .
C33 C 0.5156(4) 0.6244(3) 0.7460(2) 0.0445(9) Uani 1.000000 . . .
H33 H 0.6055(4) 0.6367(3) 0.7328(2) 0.0534(10) Uiso 1.000000 R . .
C34 C 0.6819(3) 1.2376(3) 0.8233(3) 0.0428(8) Uani 1.000000 . . .
H34a H 0.7209(3) 1.3103(3) 0.7814(3) 0.0513(9) Uiso 1.000000 R . .
H34b H 0.6335(3) 1.2563(3) 0.8792(3) 0.0513(9) Uiso 1.000000 R . .
C35 C 0.914(3) 0.4311(18) 0.919(2) 0.036(4) Uani 0.42(7) D U 1
H35a H 0.947(3) 0.4315(18) 0.855(2) 0.044(5) Uiso 0.42(7) DR . 1
H35b H 0.921(3) 0.5110(18) 0.923(2) 0.044(5) Uiso 0.42(7) DR . 1
Cl1 Cl 0.57338(7) 1.19097(7) 0.77369(5) 0.03302(15) Uani 1.000000 . . .
Cl2 Cl 0.80557(9) 1.13083(8) 0.84927(8) 0.0586(3) Uani 1.000000 . . .
Cl3 Cl 0.7488(16) 0.395(2) 0.952(2) 0.042(2) Uani 0.42(7) D U 1
Cl4 Cl 1.0087(10) 0.3312(17) 0.9859(7) 0.061(3) Uani 0.42(7) D U 1
O1B O 0.7649(5) 0.5411(5) 0.5853(3) 0.0513(12) Uani 0.800000 . U 1
H1Ba H 0.811(5) 0.500(5) 0.623(3) 0.0769(19) Uiso 0.800000 G . 1
H1Bb H 0.821(4) 0.567(7) 0.535(2) 0.0769(19) Uiso 0.800000 G . 1
C35A C 0.9397(17) 0.4235(18) 0.9030(13) 0.040(3) Uani 0.58(7) D U 2
H35c H 0.976(5) 0.407(5) 0.845(3) 0.057(19) Uiso 0.58(7) D . 2
H35d H 0.965(6) 0.499(4) 0.907(4) 0.07(2) Uiso 0.58(7) D . 2
Cl3A Cl 0.7699(13) 0.4259(18) 0.9292(12) 0.0405(19) Uani 0.58(7) D U 2
Cl4A Cl 1.0047(7) 0.3108(17) 0.9836(5) 0.0542(19) Uani 0.58(7) D U 2
O6 O 0.793(2) 0.550(2) 0.5380(18) 0.068(6) Uani 0.200000 . U 2
H6a H 0.83(2) 0.57(3) 0.480(3) 0.102(10) Uiso 0.200000 G . 2
H6b H 0.848(19) 0.499(19) 0.562(15) 0.102(10) Uiso 0.200000 G . 2
N1_1 N 1.0316(4) 1.4063(3) 0.6675(3) 0.0382(8) Uani 0.800000 D U 1
O1_1 O 1.1212(5) 1.4002(4) 0.7051(3) 0.0658(11) Uani 0.800000 D U 1
O2_1 O 1.0523(5) 1.4042(4) 0.5872(3) 0.0552(12) Uani 0.800000 D U 1
O3_1 O 0.9171(5) 1.4189(4) 0.7083(2) 0.0509(11) Uani 0.800000 D U 1
N1_2 N 0.9686(17) 1.4103(16) 0.6888(13) 0.064(7) Uani 0.200000 D U 2
O1_2 O 1.0527(15) 1.4094(18) 0.7320(12) 0.067(5) Uani 0.200000 D U 2
O2_2 O 0.8568(15) 1.4454(13) 0.7161(12) 0.051(4) Uani 0.200000 D U 2
O3_2 O 1.003(2) 1.4016(18) 0.6092(13) 0.079(7) Uani 0.200000 D U 2

loop_
_atom_site_aniso_label
_atom_site_aniso_U_11
_atom_site_aniso_U_22
_atom_site_aniso_U_33
_atom_site_aniso_U_12
_atom_site_aniso_U_13
_atom_site_aniso_U_23
Au1 0.01852(5) 0.01832(5) 0.01914(5) -0.00323(3) -0.00149(3) -0.00378(4)
Cu1 0.02447(15) 0.01667(14) 0.01789(14) -0.00581(11) -0.00233(11) -0.00570(11)
P1 0.0189(3) 0.0192(3) 0.0200(3) -0.0031(2) -0.0012(2) -0.0058(2)
N1 0.0269(11) 0.0203(10) 0.0208(10) -0.0036(8) -0.0050(8) -0.0059(8)
N2 0.0226(10) 0.0207(10) 0.0191(10) -0.0027(8) -0.0020(8) -0.0075(8)
N3 0.0258(11) 0.0169(10) 0.0184(10) -0.0030(8) -0.0049(8) -0.0043(8)
C1 0.0245(12) 0.0187(12) 0.0219(12) -0.0051(9) -0.0055(9) -0.0044(9)
C2 0.0234(12) 0.0158(11) 0.0216(12) -0.0057(9) -0.0046(9) -0.0052(9)
C3 0.0269(13) 0.0229(12) 0.0199(12) -0.0037(10) -0.0038(9) -0.0093(10)
C4 0.0352(15) 0.0242(13) 0.0307(14) -0.0042(11) -0.0135(11) -0.0099(11)
C5 0.0355(16) 0.0294(15) 0.0459(17) 0.0035(12) -0.0225(13) -0.0151(13)
C6 0.0370(16) 0.0273(14) 0.0417(17) 0.0112(12) -0.0189(13) -0.0150(12)
C7 0.0341(14) 0.0253(13) 0.0287(14) 0.0022(11) -0.0125(11) -0.0118(11)
C8 0.0296(13) 0.0206(12) 0.0190(12) -0.0047(10) -0.0057(10) -0.0045(9)
C9 0.0252(13) 0.0289(14) 0.0237(13) -0.0017(10) -0.0036(10) -0.0139(11)
C10 0.0300(13) 0.0174(12) 0.0230(12) -0.0055(10) -0.0038(10) -0.0068(10)
C11 0.0250(12) 0.0168(11) 0.0203(12) -0.0020(9) -0.0073(9) -0.0024(9)
C12 0.0237(12) 0.0218(13) 0.0231(12) -0.0050(10) -0.0066(10) 0.0013(10)
C13 0.0224(12) 0.0307(14) 0.0183(12) 0.0010(10) -0.0017(9) -0.0004(10)
C14 0.0288(13) 0.0282(13) 0.0195(12) 0.0052(10) -0.0050(10) -0.0081(10)
C15 0.0291(13) 0.0225(12) 0.0204(12) 0.0016(10) -0.0082(10) -0.0054(10)
C16 0.0176(11) 0.0271(13) 0.0209(12) -0.0021(10) -0.0005(9) -0.0072(10)
C17 0.0249(13) 0.0243(13) 0.0270(13) -0.0039(10) -0.0039(10) -0.0076(10)
C18 0.0317(14) 0.0261(14) 0.0269(14) 0.0011(11) -0.0045(11) -0.0051(11)
C19 0.0234(13) 0.0386(16) 0.0222(13) -0.0008(11) -0.0053(10) -0.0108(11)
C20 0.0370(16) 0.0345(16) 0.0321(15) -0.0088(12) -0.0103(12) -0.0148(12)
C21 0.0362(15) 0.0236(13) 0.0308(14) -0.0058(11) -0.0085(11) -0.0068(11)
C22 0.0171(11) 0.0277(13) 0.0301(13) -0.0024(10) -0.0048(9) -0.0136(11)
C23 0.0210(12) 0.0244(13) 0.0366(15) -0.0029(10) -0.0062(10) -0.0099(11)
C24 0.0264(14) 0.0256(14) 0.056(2) 0.0000(11) -0.0133(13) -0.0138(13)
C25 0.0233(14) 0.0396(17) 0.062(2) 0.0066(12) -0.0125(13) -0.0316(16)
C26 0.0238(14) 0.058(2) 0.0431(18) 0.0028(13) -0.0015(12) -0.0303(16)
C27 0.0230(13) 0.0417(17) 0.0316(15) -0.0005(12) -0.0051(11) -0.0163(13)
C28 0.0343(14) 0.0229(13) 0.0168(12) -0.0081(10) -0.0045(10) -0.0038(10)
C29 0.0342(16) 0.0252(14) 0.0534(19) -0.0043(12) -0.0235(14) -0.0030(13)
C30 0.062(2) 0.0286(17) 0.079(3) -0.0153(16) -0.051(2) 0.0052(17)
C31 0.110(3) 0.0257(16) 0.0332(17) -0.0244(19) -0.0341(19) -0.0000(13)
C32 0.103(3) 0.0332(18) 0.0337(18) -0.028(2) 0.0212(18) -0.0186(14)
C33 0.056(2) 0.0303(16) 0.0402(18) -0.0176(14) 0.0206(15) -0.0179(14)
C34 0.0272(15) 0.0413(18) 0.069(2) 0.0008(13) -0.0111(14) -0.0291(17)
C35 0.054(10) 0.023(6) 0.029(8) -0.006(6) -0.017(7) 0.006(5)
Cl1 0.0343(4) 0.0356(4) 0.0295(3) -0.0071(3) -0.0018(3) -0.0112(3)
Cl2 0.0421(5) 0.0418(5) 0.0945(8) 0.0006(4) -0.0272(5) -0.0138(5)
Cl3 0.033(2) 0.043(4) 0.057(5) -0.003(3) -0.009(3) -0.023(4)
Cl4 0.065(5) 0.061(4) 0.061(4) 0.001(2) -0.042(4) -0.003(2)
O1B 0.036(2) 0.048(2) 0.080(3) 0.0000(16) -0.017(2) -0.030(3)
C35A 0.028(5) 0.057(7) 0.031(6) -0.003(3) -0.006(4) -0.008(4)
Cl3A 0.030(2) 0.044(4) 0.052(3) 0.004(2) -0.009(2) -0.022(3)
Cl4A 0.040(2) 0.072(4) 0.0365(19) 0.0144(17) -0.0117(18) 0.0023(15)
O6 0.063(14) 0.050(11) 0.113(17) 0.013(9) -0.059(13) -0.028(14)
N1_1 0.061(2) 0.0165(15) 0.043(2) -0.0104(14) -0.0243(15) -0.0028(12)
O1_1 0.075(3) 0.061(2) 0.083(3) 0.014(2) -0.050(2) -0.031(2)
O2_1 0.084(3) 0.044(2) 0.0456(19) -0.0182(19) -0.0134(17) -0.0186(14)
O3_1 0.066(3) 0.049(3) 0.0398(19) -0.0176(19) -0.0178(18) -0.0053(15)
N1_2 0.057(9) 0.070(15) 0.076(10) 0.002(6) -0.026(6) -0.029(7)
O1_2 0.045(7) 0.096(13) 0.067(9) -0.004(7) -0.012(6) -0.032(7)
O2_2 0.057(8) 0.025(7) 0.072(9) -0.009(5) -0.021(6) -0.007(5)
O3_2 0.091(13) 0.079(14) 0.079(10) -0.007(8) -0.023(6) -0.035(6)

loop_
_atom_type_symbol
_atom_type_scat_dispersion_real
_atom_type_scat_dispersion_imag
_atom_type_scat_Cromer_Mann_a1
_atom_type_scat_Cromer_Mann_a2
_atom_type_scat_Cromer_Mann_a3
_atom_type_scat_Cromer_Mann_a4
_atom_type_scat_Cromer_Mann_b1
_atom_type_scat_Cromer_Mann_b2
_atom_type_scat_Cromer_Mann_b3
_atom_type_scat_Cromer_Mann_b4
_atom_type_scat_Cromer_Mann_c
_atom_type_scat_source
_atom_type_scat_dispersion_source
C 0.00347 0.00161 2.31000 1.02000 1.58860 0.86500 20.84390 10.20750 0.56870 51.65120 0.215599998832 'International Tables Volume C Table 6.1.1.4 (pp. 500-502)' 'Henke, Gullikson and Davis, At. Data and Nucl. Data Tables, 1993, 54, 2'
Cl 0.14873 0.16029 11.46040 7.19640 6.25560 1.64550 0.01040 1.16620 18.51940 47.77840 -9.55739974976 'International Tables Volume C Table 6.1.1.4 (pp. 500-502)' 'Henke, Gullikson and Davis, At. Data and Nucl. Data Tables, 1993, 54, 2'
H 0.00000 0.00000 0.49300 0.32291 0.14019 0.04081 10.51090 26.12570 3.14236 57.79970 0.0030380000826 'International Tables Volume C Table 6.1.1.4 (pp. 500-502)' 'Henke, Gullikson and Davis, At. Data and Nucl. Data Tables, 1993, 54, 2'
O 0.01158 0.00611 3.04850 2.28680 1.54630 0.86700 13.27710 5.70110 0.32390 32.90890 0.250800013542 'International Tables Volume C Table 6.1.1.4 (pp. 500-502)' 'Henke, Gullikson and Davis, At. Data and Nucl. Data Tables, 1993, 54, 2'
N 0.00653 0.00323 12.21260 3.13220 2.01250 1.16630 0.00570 9.89330 28.99750 0.58260 -11.5290002823 'International Tables Volume C Table 6.1.1.4 (pp. 500-502)' 'Henke, Gullikson and Davis, At. Data and Nucl. Data Tables, 1993, 54, 2'
P 0.10434 0.09671 6.43450 4.17910 1.78000 1.49080 1.90670 27.15700 0.52600 68.16450 1.11489999294 'International Tables Volume C Table 6.1.1.4 (pp. 500-502)' 'Henke, Gullikson and Davis, At. Data and Nucl. Data Tables, 1993, 54, 2'
Au -1.84508 8.87037 16.88190 18.59130 25.55820 5.86000 0.46110 8.62160 1.48260 36.39560 12.0657997131 'International Tables Volume C Table 6.1.1.4 (pp. 500-502)' 'Henke, Gullikson and Davis, At. Data and Nucl. Data Tables, 1993, 54, 2'
Cu 0.34125 1.28947 13.33800 7.16760 5.61580 1.67350 3.58280 0.24700 11.39660 64.81260 1.19099998474 'International Tables Volume C Table 6.1.1.4 (pp. 500-502)' 'Henke, Gullikson and Davis, At. Data and Nucl. Data Tables, 1993, 54, 2'

loop_
_geom_angle_atom_site_label_1
_geom_angle_atom_site_label_2
_geom_angle_atom_site_label_3
_geom_angle
_geom_angle_site_symmetry_1
_geom_angle_site_symmetry_3
_geom_angle_publ_flag
C1 Au1 P1 171.15(7) . . y
N2 Cu1 N1 79.63(8) . . y
N3 Cu1 N1 109.17(8) . . y
N3 Cu1 N2 80.69(8) . . y
C1 Cu1 N1 108.27(9) . . y
C1 Cu1 N2 111.27(9) . . y
C1 Cu1 N3 142.18(9) . . y
C2 Cu1 N1 142.73(9) . . y
C2 Cu1 N2 116.78(9) . . y
C2 Cu1 N3 106.54(9) . . y
C2 Cu1 C1 35.70(10) . . y
C16 P1 Au1 113.34(8) . . ?
C22 P1 Au1 115.23(9) . . ?
C22 P1 C16 105.56(12) . . ?
C28 P1 Au1 107.15(9) . . ?
C28 P1 C16 106.82(12) . . ?
C28 P1 C22 108.37(12) . . ?
C4 N1 Cu1 125.92(18) . . ?
C8 N1 Cu1 116.31(17) . . ?
C8 N1 C4 117.8(2) . . ?
C3 N2 Cu1 112.87(15) 2_776 . ?
C9 N2 Cu1 103.77(15) . . ?
C9 N2 C3 109.58(19) . 2_776 ?
C10 N2 Cu1 104.58(15) . . ?
C10 N2 C3 113.4(2) . 2_776 ?
C10 N2 C9 112.2(2) . . ?
C11 N3 Cu1 116.52(16) . . ?
C15 N3 Cu1 124.08(17) . . ?
C15 N3 C11 118.6(2) . . ?
Cu1 C1 Au1 123.23(13) . . ?
C2 C1 Au1 164.7(2) . . ?
C2 C1 Cu1 71.51(16) . . ?
C1 C2 Cu1 72.79(16) . . ?
C3 C2 Cu1 127.12(17) . . ?
C3 C2 C1 160.1(3) . . ?
C2 C3 N2 111.9(2) . 2_776 ?
C5 C4 N1 123.8(3) . . ?
C6 C5 C4 118.0(3) . . ?
C7 C6 C5 119.3(3) . . ?
C8 C7 C6 119.4(3) . . ?
C7 C8 N1 121.8(2) . . ?
C9 C8 N1 117.0(2) . . ?
C9 C8 C7 121.0(2) . . ?
C8 C9 N2 111.7(2) . . ?
C11 C10 N2 112.8(2) . . ?
C10 C11 N3 117.5(2) . . ?
C12 C11 N3 121.7(2) . . ?
C12 C11 C10 120.7(2) . . ?
C13 C12 C11 119.4(2) . . ?
C14 C13 C12 118.8(2) . . ?
C15 C14 C13 119.0(2) . . ?
C14 C15 N3 122.4(2) . . ?
C17 C16 P1 123.2(2) . . ?
C21 C16 P1 117.5(2) . . ?
C21 C16 C17 119.1(2) . . ?
C18 C17 C16 120.1(3) . . ?
C19 C18 C17 120.6(3) . . ?
C20 C19 C18 119.4(3) . . ?
C21 C20 C19 120.5(3) . . ?
C20 C21 C16 120.3(3) . . ?
C23 C22 P1 118.9(2) . . ?
C27 C22 P1 121.3(2) . . ?
C27 C22 C23 119.8(3) . . ?
C24 C23 C22 120.0(3) . . ?
C25 C24 C23 119.9(3) . . ?
C26 C25 C24 120.3(3) . . ?
C27 C26 C25 120.5(3) . . ?
C26 C27 C22 119.5(3) . . ?
C29 C28 P1 123.1(2) . . ?
C33 C28 P1 117.0(2) . . ?
C33 C28 C29 119.7(3) . . ?
C30 C29 C28 118.9(3) . . ?
C31 C30 C29 121.5(3) . . ?
C32 C31 C30 119.6(3) . . ?
C33 C32 C31 120.0(4) . . ?
C32 C33 C28 120.2(3) . . ?
Cl2 C34 Cl1 112.41(18) . . ?
Cl4 C35 Cl3 111.6(10) . . ?
Cl4A C35A Cl3A 110.8(9) . . ?
O2_1 N1_1 O1_1 121.0(5) . . ?
O3_1 N1_1 O1_1 120.2(4) . . ?
O3_1 N1_1 O2_1 118.8(4) . . ?
O2_2 N1_2 O1_2 118.8(18) . . ?
O3_2 N1_2 O1_2 120(2) . . ?
O3_2 N1_2 O2_2 119.5(19) . . ?

loop_
_geom_bond_atom_site_label_1
_geom_bond_atom_site_label_2
_geom_bond_distance
_geom_bond_site_symmetry_2
_geom_bond_publ_flag
Au1 P1 2.2694(6) . y
Au1 C1 1.999(3) . y
Cu1 N1 2.033(2) . y
Cu1 N2 2.264(2) . y
Cu1 N3 2.017(2) . y
Cu1 C1 2.019(2) . y
Cu1 C2 2.004(2) . y
P1 C16 1.815(3) . ?
P1 C22 1.815(3) . ?
P1 C28 1.817(3) . ?
N1 C4 1.345(3) . ?
N1 C8 1.348(3) . ?
N2 C3 1.482(3) 2_776 ?
N2 C9 1.472(3) . ?
N2 C10 1.470(3) . ?
N3 C11 1.346(3) . ?
N3 C15 1.352(3) . ?
C1 C2 1.233(4) . ?
C2 C3 1.479(3) . ?
C4 C5 1.380(4) . ?
C5 C6 1.381(4) . ?
C6 C7 1.383(4) . ?
C7 C8 1.389(4) . ?
C8 C9 1.503(4) . ?
C10 C11 1.507(3) . ?
C11 C12 1.395(3) . ?
C12 C13 1.378(4) . ?
C13 C14 1.396(4) . ?
C14 C15 1.378(4) . ?
C16 C17 1.388(4) . ?
C16 C21 1.397(4) . ?
C17 C18 1.395(4) . ?
C18 C19 1.379(4) . ?
C19 C20 1.385(4) . ?
C20 C21 1.384(4) . ?
C22 C23 1.386(4) . ?
C22 C27 1.396(4) . ?
C23 C24 1.398(4) . ?
C24 C25 1.379(5) . ?
C25 C26 1.378(5) . ?
C26 C27 1.391(4) . ?
C28 C29 1.386(4) . ?
C28 C33 1.386(4) . ?
C29 C30 1.395(4) . ?
C30 C31 1.359(6) . ?
C31 C32 1.380(6) . ?
C32 C33 1.386(5) . ?
C34 Cl1 1.765(3) . ?
C34 Cl2 1.752(3) . ?
C35 Cl3 1.777(19) . ?
C35 Cl4 1.744(19) . ?
C35A Cl3A 1.755(16) . ?
C35A Cl4A 1.762(17) . ?
N1_1 O1_1 1.225(5) . ?
N1_1 O2_1 1.251(5) . ?
N1_1 O3_1 1.254(6) . ?
N1_2 O1_2 1.249(13) . ?
N1_2 O2_2 1.236(13) . ?
N1_2 O3_2 1.264(13) . ?

loop_
_geom_torsion_atom_site_label_1
_geom_torsion_atom_site_label_2
_geom_torsion_atom_site_label_3
_geom_torsion_atom_site_label_4
_geom_torsion
_geom_torsion_site_symmetry_1
_geom_torsion_site_symmetry_2
_geom_torsion_site_symmetry_3
_geom_torsion_site_symmetry_4
_geom_torsion_publ_flag
Au1 C1 C2 Cu1 165.9(9) . . . . ?
Au1 C1 C2 C3 -13.6(11) . . . . ?
Cu1 N1 C4 C5 -179.1(2) . . . . ?
Cu1 N1 C8 C7 177.04(18) . . . . ?
Cu1 N1 C8 C9 -7.92(19) . . . . ?
Cu1 N2 C3 C2 60.25(15) . . 2_776 2_776 ?
Cu1 N2 C9 C8 -35.56(15) . . . . ?
Cu1 N2 C10 C11 -29.16(15) . . . . ?
Cu1 N3 C11 C10 -11.0(2) . . . . ?
Cu1 N3 C11 C12 171.18(17) . . . . ?
Cu1 N3 C15 C14 -169.4(2) . . . . ?
Cu1 C1 C2 C3 -179.5(4) . . . . ?
Cu1 C2 C3 N2 124.8(2) . . . 2_776 ?
P1 C16 C17 C18 173.8(2) . . . . ?
P1 C16 C21 C20 -174.1(2) . . . . ?
P1 C22 C23 C24 -177.3(2) . . . . ?
P1 C22 C27 C26 177.2(2) . . . . ?
P1 C28 C29 C30 174.1(3) . . . . ?
P1 C28 C33 C32 -175.5(3) . . . . ?
N1 C4 C5 C6 1.5(3) . . . . ?
N1 C8 C7 C6 2.8(3) . . . . ?
N1 C8 C9 N2 31.9(2) . . . . ?
N2 C3 C2 C1 -55.9(5) 2_776 . . . ?
N2 C9 C8 C7 -153.0(2) . . . . ?
N2 C10 C11 N3 29.1(3) . . . . ?
N2 C10 C11 C12 -153.0(2) . . . . ?
N3 C11 C12 C13 -1.1(3) . . . . ?
N3 C15 C14 C13 -1.0(3) . . . . ?
C4 C5 C6 C7 -0.6(3) . . . . ?
C5 C6 C7 C8 -1.5(4) . . . . ?
C6 C7 C8 C9 -172.0(3) . . . . ?
C10 C11 C12 C13 -178.9(2) . . . . ?
C11 C12 C13 C14 0.4(3) . . . . ?
C12 C13 C14 C15 0.5(3) . . . . ?
C16 C17 C18 C19 -0.4(3) . . . . ?
C16 C21 C20 C19 0.3(3) . . . . ?
C17 C18 C19 C20 0.8(3) . . . . ?
C18 C19 C20 C21 -0.8(3) . . . . ?
C22 C23 C24 C25 0.4(3) . . . . ?
C22 C27 C26 C25 -0.3(3) . . . . ?
C23 C24 C25 C26 -0.9(3) . . . . ?
C24 C25 C26 C27 0.8(3) . . . . ?
C28 C29 C30 C31 1.2(4) . . . . ?
C28 C33 C32 C31 1.2(4) . . . . ?
C29 C30 C31 C32 0.9(4) . . . . ?
C30 C31 C32 C33 -2.1(4) . . . . ?

loop_
_restr_distance_atom_site_label_1
_restr_distance_atom_site_label_2
_restr_distance_site_symmetry_2
_restr_distance_target
_restr_distance_target_weight_param
_restr_distance_diff
N1_1 O1_1 1 1.2500 0.0200 0.0248
N1_1 O2_1 1 1.2400 0.0200 -0.0112
N1_1 O3_1 1 1.2500 0.0200 -0.0036
N1_2 O1_2 1 1.2500 0.0200 0.0014
N1_2 O2_2 1 1.2400 0.0200 0.0042
N1_2 O3_2 1 1.2500 0.0200 -0.0137

loop_
_restr_equal_distance_atom_site_label_1
_restr_equal_distance_atom_site_label_2
_restr_equal_distance_site_symmetry_2
_restr_equal_distance_class_id
C35 H35a 1 11
C35 H35b 1 6
C35 Cl3 1 8
C35 Cl4 1 4
H35a H35b 1 12
H35a Cl3 1 9
H35a Cl4 1 10
H35b Cl3 1 7
H35b Cl4 1 3
Cl3 Cl4 1 5
C35A H35c 1 11
C35A H35d 1 6
C35A Cl3A 1 8
C35A Cl4A 1 4
H35c H35d 1 12
H35c Cl3A 1 9
H35c Cl4A 1 10
H35d Cl3A 1 7
H35d Cl4A 1 3
Cl3A Cl4A 1 5
N1_1 O1_1 1 2
N1_1 O2_1 1 2
N1_1 O3_1 1 2
O1_1 O2_1 1 1
O2_1 O3_1 1 1
O3_1 O1_1 1 1
N1_2 O1_2 1 2
N1_2 O2_2 1 2
N1_2 O3_2 1 2
O1_2 O2_2 1 1
O2_2 O3_2 1 1
O3_2 O1_2 1 1

loop_
_restr_equal_distance_class_class_id
_restr_equal_distance_class_target_weight_param
_restr_equal_distance_class_average
_restr_equal_distance_class_esd
_restr_equal_distance_class_diff_max
1 0.0400 2.1550 0.0101 0.0170
2 0.0200 1.2463 0.0125 0.0211
3 0.0400 2.2667 0.0057 0.0057
4 0.0200 1.7528 0.0088 0.0088
5 0.0400 2.9038 0.0085 0.0085
6 0.0200 0.9934 0.0034 0.0034
7 0.0400 2.2816 0.0212 0.0212
8 0.0200 1.7665 0.0110 0.0110
9 0.0400 2.3079 0.0050 0.0050
10 0.0400 2.2542 0.0181 0.0181
11 0.0200 0.9848 0.0052 0.0052
12 0.0400 1.6285 0.0271 0.0271

loop_
_restr_U_similar_atom_site_label_1
_restr_U_similar_atom_site_label_2
_restr_U_similar_weight_param
Au1 P1 0.0400
Au1 C1 0.0400
Cu1 N1 0.0400
Cu1 N2 0.0400
Cu1 N3 0.0400
Cu1 C1 0.0400
Cu1 C2 0.0400
P1 C16 0.0400
P1 C22 0.0400
P1 C28 0.0400
N1 C4 0.0400
N1 C8 0.0400
N2 C9 0.0400
N2 C10 0.0400
N3 C11 0.0400
N3 C15 0.0400
C1 C2 0.0400
C2 C3 0.0400
C3 H3a 0.0800
C3 H3b 0.0800
C4 H4 0.0800
C4 C5 0.0400
C5 H5 0.0800
C5 C6 0.0400
C6 H6 0.0800
C6 C7 0.0400
C7 H7 0.0800
C7 C8 0.0400
C8 C9 0.0400
C9 H9a 0.0800
C9 H9b 0.0800
C10 H10a 0.0800
C10 H10b 0.0800
C10 C11 0.0400
C11 C12 0.0400
C12 H12 0.0800
C12 C13 0.0400
C13 H13 0.0800
C13 C14 0.0400
C14 H14 0.0800
C14 C15 0.0400
C16 C17 0.0400
C16 C21 0.0400
C17 H17 0.0800
C17 C18 0.0400
C18 H18 0.0800
C18 C19 0.0400
C19 H19 0.0800
C19 C20 0.0400
C20 H20 0.0800
C20 C21 0.0400
C21 H21 0.0800
C22 C23 0.0400
C22 C27 0.0400
C23 H23 0.0800
C23 C24 0.0400
C24 H24 0.0800
C24 C25 0.0400
C25 H25 0.0800
C25 C26 0.0400
C26 H26 0.0800
C26 C27 0.0400
C27 H27 0.0800
C28 C29 0.0400
C28 C33 0.0400
C29 H29 0.0800
C29 C30 0.0400
C30 H30 0.0800
C30 C31 0.0400
C31 H31 0.0800
C31 C32 0.0400
C32 H32 0.0800
C32 C33 0.0400
C33 H33 0.0800
C34 H34a 0.0800
C34 H34b 0.0800
C34 Cl1 0.0800
C34 Cl2 0.0800
C35 H35a 0.0800
C35 H35b 0.0800
C35 Cl3 0.0800
C35 Cl4 0.0800
O1B H1Ba 0.0800
O1B H1Bb 0.0800
C35A H35c 0.0800
C35A H35d 0.0800
C35A Cl3A 0.0800
C35A Cl4A 0.0800
O6 H6a 0.0800
O6 H6b 0.0800
N1_1 O1_1 0.0800
N1_1 O2_1 0.0800
N1_1 O3_1 0.0800
N1_2 O1_2 0.0800
N1_2 O2_2 0.0800
N1_2 O3_2 0.0800

loop_
_restr_chirality_atom_site_label_1
_restr_chirality_atom_site_label_2
_restr_chirality_atom_site_label_3
_restr_chirality_atom_site_label_4
_restr_chirality_site_symmetry_1
_restr_chirality_site_symmetry_2
_restr_chirality_site_symmetry_3
_restr_chirality_site_symmetry_4
_restr_chirality_volume_target
_restr_chirality_weight_param
_restr_chirality_diff
O2_1 O1_2 O3_1 N1_2 1 1 1 1 0.0000 0.1000 -0.1468
O3_1 N1_2 N1_1 O2_2 1 1 1 1 0.0000 0.1000 0.0136
N1_2 N1_1 O2_2 O1_1 1 1 1 1 0.0000 0.1000 -0.2238
O1_2 O3_1 N1_2 N1_1 1 1 1 1 0.0000 0.1000 0.0442
O3_2 O2_1 O1_2 O3_1 1 1 1 1 0.0000 0.1000 0.2628

loop_
_restr_rigu_atom_site_label_1
_restr_rigu_atom_site_label_2
_restr_rigu_target_weight_param
_restr_rigu_u13_diff
_restr_rigu_u23_diff
_restr_rigu_u33_diff
N1_1 O1_1 0.004000 0.009936 -0.005060 -0.000325
N1_1 O2_1 0.004000 0.012990 -0.000498 0.003172
N1_1 O3_1 0.004000 0.011837 0.001414 -0.002005
O1_1 O2_1 0.004000 0.031718 -0.015987 -0.001997
O1_1 O3_1 0.004000 0.021865 0.024443 -0.001688
O2_1 O3_1 0.004000 0.003806 -0.014135 -0.002022
N1_2 O1_2 0.004000 0.001048 0.003721 -0.001658
N1_2 O2_2 0.004000 -0.001679 -0.000677 -0.002984
N1_2 O3_2 0.004000 -0.000008 0.003103 -0.000077
O1_2 O2_2 0.004000 -0.003713 -0.010460 -0.006391
O1_2 O3_2 0.004000 0.012325 0.002583 -0.007691
O2_2 O3_2 0.004000 -0.013195 0.015044 -0.005883
